data_2215636
loop_
_publ_author_name
'S\/lota, Rudolf'
'Mele, Giuseppe'
'Ejsmont, Krzysztof'
'Doma\'nski, Andrzej A.'
'Sole, Roberta del'

_publ_section_title
;[5,10,15,20-Tetrakis(4-<i>tert</i>-butylphenyl)porphyrinato-\k^4^<i>N</i>]zinc(II)
 toluene solvate
;
_journal_coeditor_code PV2028
_journal_issue 10
_journal_name_full 'Acta Crystallographica Section E'
_journal_page_first m2582
_journal_page_last m2582
_journal_paper_doi 10.1107/S1600536807045953
_journal_volume 63
_journal_year 2007
_chemical_formula_iupac '[Zn (C60 H60 N4)], C7 H8'
_chemical_formula_moiety 'C60 H60 N4 Zn, C7 H8'
_chemical_formula_sum 'C67 H68 N4 Zn'
_chemical_formula_weight 994.64
_chemical_name_systematic
;
[5,10,15,20-Tetrakis(4-<i>tert</i>-butylphenyl)porphyrinato-\k^4^N]zinc(II)
toluene solvate
;
_space_group_IT_number 14
_symmetry_cell_setting monoclinic
_symmetry_space_group_name_Hall '-P 2yn'
_symmetry_space_group_name_H-M 'P 1 21/n 1'
_atom_sites_solution_hydrogens geom
_atom_sites_solution_primary direct
_atom_sites_solution_secondary difmap
_cell_angle_alpha 90.00
_cell_angle_beta 93.892(8)
_cell_angle_gamma 90.00
_cell_formula_units_Z 2
_cell_length_a 16.0277(16)
_cell_length_b 9.5884(14)
_cell_length_c 16.8714(16)
_cell_measurement_reflns_used 4533
_cell_measurement_temperature 85.00(10)
_cell_measurement_theta_max 25.00
_cell_measurement_theta_min 3.22
_cell_volume 2586.8(5)
_computing_cell_refinement 'CrysAlis RED (Oxford Diffraction, 2006)'
_computing_data_collection 'CrysAlis CCD (Oxford Diffraction, 2002)'
_computing_data_reduction 'CrysAlis RED (Oxford Diffraction, 2006)'
_computing_molecular_graphics 'SHELXTL (Sheldrick, 1990)'
_computing_publication_material 'SHELXL97 (Sheldrick, 1997)'
_computing_structure_refinement 'SHELXL97 (Sheldrick, 1997)'
_computing_structure_solution 'SHELXS97 (Sheldrick, 1997)'
_diffrn_ambient_temperature 85.00(10)
_diffrn_detector_area_resol_mean '1024x1024 with blocks 2x2'
_diffrn_measured_fraction_theta_full 0.995
_diffrn_measured_fraction_theta_max 0.995
_diffrn_measurement_device_type 'Oxford Diffraction Xcalibur'
_diffrn_measurement_method \w
_diffrn_radiation_monochromator graphite
_diffrn_radiation_source 'Enhanced (Mo) X-ray Source'
_diffrn_radiation_type MoK\a
_diffrn_radiation_wavelength 0.71073
_diffrn_reflns_av_R_equivalents 0.0600
_diffrn_reflns_av_sigmaI/netI 0.0531
_diffrn_reflns_limit_h_max 19
_diffrn_reflns_limit_h_min -18
_diffrn_reflns_limit_k_max 11
_diffrn_reflns_limit_k_min -7
_diffrn_reflns_limit_l_max 19
_diffrn_reflns_limit_l_min -20
_diffrn_reflns_number 14020
_diffrn_reflns_theta_full 25.00
_diffrn_reflns_theta_max 25.00
_diffrn_reflns_theta_min 3.22
_diffrn_standards_decay_% 0
_diffrn_standards_interval_count 0
_diffrn_standards_interval_time 0
_diffrn_standards_number 0
_exptl_absorpt_coefficient_mu 0.522
_exptl_absorpt_correction_type none
_exptl_crystal_colour colourless
_exptl_crystal_density_diffrn 1.277
_exptl_crystal_density_method 'not measured'
_exptl_crystal_description plate
_exptl_crystal_F_000 1056
_exptl_crystal_size_max 0.25
_exptl_crystal_size_mid 0.20
_exptl_crystal_size_min 0.10
_refine_diff_density_max 0.416
_refine_diff_density_min -0.370
_refine_ls_extinction_method none
_refine_ls_goodness_of_fit_ref 1.047
_refine_ls_hydrogen_treatment noref
_refine_ls_matrix_type full
_refine_ls_number_parameters 341
_refine_ls_number_reflns 4533
_refine_ls_number_restraints 93
_refine_ls_restrained_S_all 1.058
_refine_ls_R_factor_all 0.0631
_refine_ls_R_factor_gt 0.0460
_refine_ls_shift/su_max 0.000
_refine_ls_shift/su_mean 0.000
_refine_ls_structure_factor_coef Fsqd
_refine_ls_weighting_details 'calc w=1/[\s^2^(Fo^2^)+(0.0778P)^2^+0.1154P] where P=(Fo^2^+2Fc^2^)/3'
_refine_ls_weighting_scheme calc
_refine_ls_wR_factor_gt 0.1120
_refine_ls_wR_factor_ref 0.1221
_reflns_number_gt 3375
_reflns_number_total 4533
_reflns_threshold_expression >2sigma(I)
_cod_data_source_file pv2028.cif
_cod_data_source_block I
_cod_original_sg_symbol_H-M 'P 21/n'
_cod_original_formula_sum 'C67 H68 N4 Zn '
_cod_database_code 2215636
_cod_database_fobs_code 2215636

loop_
_symmetry_equiv_pos_as_xyz
'x, y, z'
'-x+1/2, y+1/2, -z+1/2'
'-x, -y, -z'
'x-1/2, -y-1/2, z-1/2'

loop_
_atom_site_type_symbol
_atom_site_label
_atom_site_fract_x
_atom_site_fract_y
_atom_site_fract_z
_atom_site_U_iso_or_equiv
_atom_site_adp_type
_atom_site_calc_flag
_atom_site_refinement_flags
_atom_site_occupancy
Zn Zn1 0.5000 0.5000 0.5000 0.01341(15) Uani d S 1
N N1 0.62401(12) 0.5020(2) 0.47623(12) 0.0138(4) Uani d . 1
N N2 0.46708(13) 0.5079(2) 0.38213(12) 0.0140(5) Uani d . 1
C C1 0.69152(15) 0.5006(3) 0.53100(15) 0.0132(5) Uani d . 1
C C2 0.76805(15) 0.5049(3) 0.49013(15) 0.0141(5) Uani d . 1
H H2A 0.8222 0.5045 0.5136 0.017 Uiso calc R 1
C C3 0.74594(15) 0.5094(3) 0.41128(16) 0.0155(5) Uani d . 1
H H3A 0.7821 0.5131 0.3704 0.019 Uiso calc R 1
C C4 0.65585(15) 0.5073(3) 0.40256(15) 0.0132(5) Uani d . 1
C C5 0.60800(15) 0.5118(2) 0.32961(15) 0.0134(5) Uani d . 1
C C6 0.52031(15) 0.5115(2) 0.32132(15) 0.0134(5) Uani d . 1
C C7 0.47170(16) 0.5157(3) 0.24613(15) 0.0150(5) Uani d . 1
H H7A 0.4924 0.5188 0.1960 0.018 Uiso calc R 1
C C8 0.39000(16) 0.5143(3) 0.26257(15) 0.0158(6) Uani d . 1
H H8A 0.3442 0.5167 0.2257 0.019 Uiso calc R 1
C C9 0.38730(15) 0.5085(2) 0.34701(15) 0.0126(5) Uani d . 1
C C10 0.31249(15) 0.5036(3) 0.38640(15) 0.0132(5) Uani d . 1
C C11 0.65151(15) 0.5163(3) 0.25357(15) 0.0144(5) Uani d . 1
C C12 0.68218(15) 0.3966(3) 0.21983(16) 0.0185(6) Uani d . 1
H H12A 0.6849 0.3143 0.2490 0.022 Uiso calc R 1
C C13 0.70888(16) 0.3972(3) 0.14360(16) 0.0179(6) Uani d . 1
H H13A 0.7290 0.3150 0.1226 0.021 Uiso calc R 1
C C14 0.70640(15) 0.5172(3) 0.09771(15) 0.0161(6) Uani d . 1
C C15 0.68138(16) 0.6404(3) 0.13437(15) 0.0187(6) Uani d . 1
H H15A 0.6832 0.7244 0.1070 0.022 Uiso calc R 1
C C16 0.65410(16) 0.6393(3) 0.21022(16) 0.0199(6) Uani d . 1
H H16A 0.6372 0.7223 0.2327 0.024 Uiso calc R 1
C C17 0.23273(15) 0.5053(3) 0.33498(14) 0.0136(5) Uani d . 1
C C18 0.20367(16) 0.3871(3) 0.29459(16) 0.0194(6) Uani d . 1
H H18A 0.2318 0.3030 0.3031 0.023 Uiso calc R 1
C C19 0.13317(16) 0.3916(3) 0.24153(16) 0.0200(6) Uani d . 1
H H19A 0.1156 0.3108 0.2149 0.024 Uiso calc R 1
C C20 0.08848(15) 0.5146(3) 0.22766(15) 0.0152(5) Uani d . 1
C C21 0.11813(16) 0.6330(3) 0.26884(16) 0.0202(6) Uani d . 1
H H21A 0.0900 0.7172 0.2607 0.024 Uiso calc R 1
C C22 0.18838(16) 0.6282(3) 0.32149(16) 0.0202(6) Uani d . 1
H H22A 0.2061 0.7089 0.3482 0.024 Uiso calc R 1
C C23 0.72525(16) 0.5201(3) 0.00997(15) 0.0169(6) Uani d . 1
C C24 0.74775(18) 0.3764(3) -0.02088(17) 0.0249(7) Uani d . 1
H H24A 0.7967 0.3423 0.0089 0.037 Uiso calc R 1
H H24B 0.7587 0.3831 -0.0760 0.037 Uiso calc R 1
H H24C 0.7020 0.3134 -0.0149 0.037 Uiso calc R 1
C C25 0.79766(17) 0.6211(3) -0.00308(16) 0.0224(6) Uani d . 1
H H25A 0.8472 0.5898 0.0268 0.034 Uiso calc R 1
H H25B 0.7833 0.7128 0.0143 0.034 Uiso calc R 1
H H25C 0.8077 0.6238 -0.0585 0.034 Uiso calc R 1
C C26 0.64640(17) 0.5725(3) -0.03894(16) 0.0245(7) Uani d . 1
H H26A 0.6006 0.5103 -0.0316 0.037 Uiso calc R 1
H H26B 0.6572 0.5755 -0.0942 0.037 Uiso calc R 1
H H26C 0.6324 0.6643 -0.0214 0.037 Uiso calc R 1
C C27 0.01147(16) 0.5261(3) 0.16840(16) 0.0183(6) Uani d . 1
C C28 -0.01266(18) 0.3852(3) 0.13143(17) 0.0258(7) Uani d . 1
H H28A -0.0257 0.3211 0.1725 0.039 Uiso calc R 1
H H28B 0.0332 0.3494 0.1038 0.039 Uiso calc R 1
H H28C -0.0607 0.3964 0.0948 0.039 Uiso calc R 1
C C29 0.03216(18) 0.6284(3) 0.10215(17) 0.0253(7) Uani d . 1
H H29A -0.0153 0.6368 0.0646 0.038 Uiso calc R 1
H H29B 0.0792 0.5939 0.0757 0.038 Uiso calc R 1
H H29C 0.0455 0.7180 0.1249 0.038 Uiso calc R 1
C C30 -0.06321(17) 0.5829(4) 0.21073(18) 0.0303(7) Uani d . 1
H H30A -0.0765 0.5197 0.2522 0.045 Uiso calc R 1
H H30B -0.1107 0.5921 0.1732 0.045 Uiso calc R 1
H H30C -0.0492 0.6725 0.2333 0.045 Uiso calc R 1
C C31 0.9921(2) 0.5396(5) 0.4346(2) 0.0522(10) Uani d U 1
H H31 0.9935 0.5212 0.3788 0.063 Uiso d R 1
C C32 0.9924(4) 0.5772(9) 0.5186(4) 0.0404(15) Uani d PU 0.50
C C33 0.9924(4) 0.5879(8) 0.5862(4) 0.0391(16) Uani d PU 0.50
H H33 0.9930 0.6022 0.6426 0.047 Uiso d PR 0.50
C C34 0.9744(2) 0.7095(5) 0.5393(3) 0.0689(12) Uani d U 1
H H34A 0.9773 0.7163 0.5962 0.103 Uiso d PR 0.50
H H34B 1.0141 0.7724 0.5186 0.103 Uiso d PR 0.50
H H34C 0.9191 0.7334 0.5184 0.103 Uiso d PR 0.50
H H34 0.9632 0.8016 0.5582 0.083 Uiso d PR 0.50
C C35 0.9769(4) 0.6616(10) 0.4494(5) 0.0597(19) Uani d PU 0.50
H H35 0.9667 0.7277 0.4072 0.072 Uiso d PR 0.50

loop_
_atom_site_aniso_label
_atom_site_aniso_U_11
_atom_site_aniso_U_22
_atom_site_aniso_U_33
_atom_site_aniso_U_12
_atom_site_aniso_U_13
_atom_site_aniso_U_23
Zn1 0.0123(2) 0.0152(2) 0.0127(2) 0.00000(17) 0.00079(15) 0.00060(18)
N1 0.0152(11) 0.0134(11) 0.0128(11) 0.0002(9) -0.0001(8) 0.0003(9)
N2 0.0113(10) 0.0149(11) 0.0159(11) 0.0009(9) 0.0011(8) 0.0009(9)
C1 0.0151(12) 0.0092(12) 0.0153(13) -0.0010(10) 0.0014(10) 0.0022(11)
C2 0.0100(12) 0.0140(13) 0.0181(13) -0.0007(10) -0.0005(10) 0.0005(11)
C3 0.0141(12) 0.0137(13) 0.0190(14) 0.0005(11) 0.0046(10) 0.0003(11)
C4 0.0133(12) 0.0111(12) 0.0154(13) 0.0003(10) 0.0022(10) 0.0001(11)
C5 0.0163(13) 0.0078(12) 0.0162(13) 0.0002(10) 0.0002(10) -0.0003(11)
C6 0.0173(13) 0.0092(12) 0.0136(13) -0.0015(10) 0.0010(10) -0.0011(11)
C7 0.0177(13) 0.0161(13) 0.0113(13) -0.0021(11) 0.0020(10) 0.0008(11)
C8 0.0156(13) 0.0174(14) 0.0137(13) 0.0019(11) -0.0037(10) -0.0011(11)
C9 0.0158(13) 0.0070(12) 0.0146(13) 0.0000(10) -0.0019(10) -0.0015(11)
C10 0.0149(12) 0.0089(12) 0.0156(13) -0.0005(10) -0.0007(10) -0.0013(11)
C11 0.0109(12) 0.0188(14) 0.0130(13) -0.0024(10) -0.0018(9) -0.0014(11)
C12 0.0156(13) 0.0185(14) 0.0214(15) 0.0052(11) 0.0018(11) 0.0049(12)
C13 0.0185(14) 0.0154(14) 0.0202(14) 0.0033(11) 0.0046(11) 0.0001(11)
C14 0.0106(12) 0.0207(14) 0.0167(13) -0.0010(11) -0.0019(10) -0.0012(12)
C15 0.0217(14) 0.0147(14) 0.0199(15) -0.0017(11) 0.0032(11) 0.0016(12)
C16 0.0210(14) 0.0164(14) 0.0226(15) -0.0022(11) 0.0039(11) -0.0037(12)
C17 0.0130(12) 0.0160(13) 0.0120(12) -0.0005(11) 0.0035(10) 0.0011(11)
C18 0.0208(14) 0.0144(14) 0.0223(15) 0.0036(11) -0.0041(11) -0.0003(12)
C19 0.0227(15) 0.0151(14) 0.0213(15) -0.0020(11) -0.0049(11) -0.0040(12)
C20 0.0125(12) 0.0185(14) 0.0146(13) -0.0016(11) 0.0002(10) 0.0022(11)
C21 0.0200(14) 0.0153(14) 0.0248(15) 0.0043(11) -0.0033(11) 0.0039(12)
C22 0.0169(14) 0.0165(14) 0.0266(16) -0.0017(11) -0.0037(11) -0.0030(12)
C23 0.0163(13) 0.0180(14) 0.0163(14) 0.0013(11) 0.0011(10) 0.0007(11)
C24 0.0306(16) 0.0256(16) 0.0192(15) 0.0001(13) 0.0067(12) -0.0024(13)
C25 0.0220(15) 0.0262(16) 0.0196(15) -0.0001(12) 0.0054(11) 0.0011(13)
C26 0.0236(15) 0.0333(17) 0.0160(15) 0.0008(13) -0.0016(11) -0.0021(13)
C27 0.0147(13) 0.0233(15) 0.0165(14) 0.0010(11) -0.0023(10) -0.0013(11)
C28 0.0249(15) 0.0256(16) 0.0253(16) -0.0056(12) -0.0094(12) 0.0000(13)
C29 0.0240(15) 0.0263(16) 0.0245(16) -0.0014(13) -0.0048(12) 0.0062(13)
C30 0.0159(15) 0.048(2) 0.0259(17) 0.0046(14) -0.0048(12) -0.0033(15)
C31 0.0228(18) 0.096(3) 0.038(2) -0.014(2) -0.0018(15) 0.016(2)
C32 0.013(3) 0.072(4) 0.035(3) -0.013(3) 0.002(3) -0.001(3)
C33 0.022(3) 0.062(4) 0.033(3) -0.012(3) 0.001(3) -0.001(3)
C34 0.0255(19) 0.086(3) 0.095(3) -0.011(2) 0.003(2) 0.004(2)
C35 0.031(4) 0.071(4) 0.075(4) -0.017(4) -0.011(3) 0.044(4)

loop_
_atom_type_symbol
_atom_type_description
_atom_type_scat_dispersion_real
_atom_type_scat_dispersion_imag
_atom_type_scat_source
C C 0.0033 0.0016 'International Tables Vol C Tables 4.2.6.8 and 6.1.1.4'
H H 0.0000 0.0000 'International Tables Vol C Tables 4.2.6.8 and 6.1.1.4'
N N 0.0061 0.0033 'International Tables Vol C Tables 4.2.6.8 and 6.1.1.4'
O O 0.0106 0.0060 'International Tables Vol C Tables 4.2.6.8 and 6.1.1.4'

loop_
_geom_angle_atom_site_label_1
_geom_angle_atom_site_label_2
_geom_angle_atom_site_label_3
_geom_angle_site_symmetry_1
_geom_angle_site_symmetry_3
_geom_angle
_geom_angle_publ_flag
N2 Zn1 N2 . 3_666 180 y
N2 Zn1 N1 . 3_666 90.06(8) y
N2 Zn1 N1 3_666 3_666 89.94(8) ?
N2 Zn1 N1 . . 89.94(8) y
N2 Zn1 N1 3_666 . 90.06(8) ?
N1 Zn1 N1 3_666 . 180.0000(10) ?
C1 N1 C4 . . 106.52(19) ?
C1 N1 Zn1 . . 126.63(16) ?
C4 N1 Zn1 . . 126.84(16) ?
C1 N1 N2 . . 171.20(17) ?
C4 N1 N2 . . 82.24(14) ?
C9 N2 C6 . . 106.5(2) ?
C9 N2 Zn1 . . 126.69(17) ?
C6 N2 Zn1 . . 126.79(17) ?
C9 N2 N1 . . 172.12(17) ?
C6 N2 N1 . . 81.34(14) ?
Zn1 N2 N1 . . 45.45(6) ?
C6 N2 N1 . 3_456 134.36(14) ?
Zn1 N2 N1 . 3_456 96.26(6) ?
N1 N2 N1 . 3_456 139.30(6) ?
N1 C1 C10 . 3_666 125.6(2) ?
N1 C1 C2 . . 109.5(2) ?
C10 C1 C2 3_666 . 124.9(2) ?
C3 C2 C1 . . 107.2(2) ?
C3 C2 H2A . . 126.4 ?
C1 C2 H2A . . 126.4 ?
C2 C3 C4 . . 107.1(2) ?
C2 C3 H3A . . 126.5 ?
C4 C3 H3A . . 126.5 ?
N1 C4 C5 . . 125.3(2) ?
N1 C4 C3 . . 109.8(2) ?
C5 C4 C3 . . 124.9(2) ?
C6 C5 C4 . . 124.8(2) ?
C6 C5 C11 . . 115.8(2) ?
C4 C5 C11 . . 119.4(2) ?
N2 C6 C5 . . 126.3(2) ?
N2 C6 C7 . . 109.3(2) ?
C5 C6 C7 . . 124.4(2) ?
C8 C7 C6 . . 106.9(2) ?
C8 C7 H7A . . 126.5 ?
C6 C7 H7A . . 126.5 ?
C7 C8 C9 . . 107.4(2) ?
C7 C8 H8A . . 126.3 ?
C9 C8 H8A . . 126.3 ?
N2 C9 C10 . . 126.4(2) ?
N2 C9 C8 . . 109.9(2) ?
C10 C9 C8 . . 123.7(2) ?
C1 C10 C9 3_666 . 124.6(2) ?
C1 C10 C17 3_666 . 118.8(2) ?
C9 C10 C17 . . 116.5(2) ?
C12 C11 C16 . . 117.6(2) ?
C12 C11 C5 . . 121.7(2) ?
C16 C11 C5 . . 120.4(2) ?
C11 C12 C13 . . 121.3(2) ?
C11 C12 H12A . . 119.4 ?
C13 C12 H12A . . 119.4 ?
C12 C13 C14 . . 121.6(2) ?
C12 C13 H13A . . 119.2 ?
C14 C13 H13A . . 119.2 ?
C13 C14 C15 . . 116.8(2) ?
C13 C14 C23 . . 123.7(2) ?
C15 C14 C23 . . 119.4(2) ?
C16 C15 C14 . . 121.3(2) ?
C16 C15 H15A . . 119.3 ?
C14 C15 H15A . . 119.3 ?
C15 C16 C11 . . 121.1(2) ?
C15 C16 H16A . . 119.4 ?
C11 C16 H16A . . 119.4 ?
C18 C17 C22 . . 117.5(2) ?
C18 C17 C10 . . 121.4(2) ?
C22 C17 C10 . . 120.9(2) ?
C17 C18 C19 . . 121.4(2) ?
C17 C18 H18A . . 119.3 ?
C19 C18 H18A . . 119.3 ?
C20 C19 C18 . . 121.3(2) ?
C20 C19 H19A . . 119.3 ?
C18 C19 H19A . . 119.3 ?
C19 C20 C21 . . 116.8(2) ?
C19 C20 C27 . . 123.4(2) ?
C21 C20 C27 . . 119.7(2) ?
C22 C21 C20 . . 121.7(2) ?
C22 C21 H21A . . 119.1 ?
C20 C21 H21A . . 119.1 ?
C17 C22 C21 . . 121.2(2) ?
C17 C22 H22A . . 119.4 ?
C21 C22 H22A . . 119.4 ?
C24 C23 C14 . . 112.4(2) ?
C24 C23 C25 . . 108.8(2) ?
C14 C23 C25 . . 110.5(2) ?
C24 C23 C26 . . 108.4(2) ?
C14 C23 C26 . . 108.3(2) ?
C25 C23 C26 . . 108.4(2) ?
C23 C24 H24A . . 109.5 ?
C23 C24 H24B . . 109.5 ?
H24A C24 H24B . . 109.5 ?
C23 C24 H24C . . 109.5 ?
H24A C24 H24C . . 109.5 ?
H24B C24 H24C . . 109.5 ?
C23 C25 H25A . . 109.5 ?
C23 C25 H25B . . 109.5 ?
H25A C25 H25B . . 109.5 ?
C23 C25 H25C . . 109.5 ?
H25A C25 H25C . . 109.5 ?
H25B C25 H25C . . 109.5 ?
C23 C26 H26A . . 109.5 ?
C23 C26 H26B . . 109.5 ?
H26A C26 H26B . . 109.5 ?
C23 C26 H26C . . 109.5 ?
H26A C26 H26C . . 109.5 ?
H26B C26 H26C . . 109.5 ?
C28 C27 C30 . . 108.7(2) ?
C28 C27 C29 . . 109.1(2) ?
C30 C27 C29 . . 109.0(2) ?
C28 C27 C20 . . 111.8(2) ?
C30 C27 C20 . . 109.9(2) ?
C29 C27 C20 . . 108.3(2) ?
C27 C28 H28A . . 109.5 ?
C27 C28 H28B . . 109.5 ?
H28A C28 H28B . . 109.5 ?
C27 C28 H28C . . 109.5 ?
H28A C28 H28C . . 109.5 ?
H28B C28 H28C . . 109.5 ?
C27 C29 H29A . . 109.5 ?
C27 C29 H29B . . 109.5 ?
H29A C29 H29B . . 109.5 ?
C27 C29 H29C . . 109.5 ?
H29A C29 H29C . . 109.5 ?
H29B C29 H29C . . 109.5 ?
C27 C30 H30A . . 109.5 ?
C27 C30 H30B . . 109.5 ?
H30A C30 H30B . . 109.5 ?
C27 C30 H30C . . 109.5 ?
H30A C30 H30C . . 109.5 ?
H30B C30 H30C . . 109.5 ?
C35 C31 C33 . 3_766 176.1(6) ?
C35 C31 C32 . 3_766 133.5(6) ?
C33 C31 C32 3_766 3_766 50.5(4) ?
C35 C31 C32 . . 63.5(6) ?
C33 C31 C32 3_766 . 120.4(6) ?
C32 C31 C32 3_766 . 70.0(6) ?
C35 C31 H31 . . 113.2 ?
C33 C31 H31 3_766 . 62.9 ?
C32 C31 H31 3_766 . 113.3 ?
C32 C31 H31 . . 175.9 ?
C33 C32 C34 . . 69.1(6) ?
C33 C32 C31 . 3_766 61.0(6) ?
C34 C32 C31 . 3_766 130.2(6) ?
C33 C32 C35 . . 138.8(9) ?
C34 C32 C35 . . 69.6(6) ?
C31 C32 C35 3_766 . 160.0(8) ?
C33 C32 C31 . . 170.8(9) ?
C34 C32 C31 . . 119.7(6) ?
C31 C32 C31 3_766 . 110.0(6) ?
C35 C32 C31 . . 50.1(5) ?
C33 C32 C32 . 3_766 118.2(9) ?
C34 C32 C32 . 3_766 172.0(8) ?
C31 C32 C32 3_766 3_766 57.2(5) ?
C35 C32 C32 . 3_766 102.9(8) ?
C31 C32 C32 . 3_766 52.7(4) ?
C32 C33 C31 . 3_766 68.5(6) ?
C32 C33 C34 . . 62.2(6) ?
C31 C33 C34 3_766 . 130.7(6) ?
C32 C33 H33 . . 176.9 ?
C31 C33 H33 3_766 . 114.4 ?
C34 C33 H33 . . 114.8 ?
C32 C33 H34A . . 103.4 ?
C31 C33 H34A 3_766 . 171.9 ?
H33 C33 H34A . . 73.7 ?
C32 C34 C33 . . 48.6(4) ?
C32 C34 C35 . . 57.4(5) ?
C33 C34 C35 . . 106.0(5) ?
C32 C34 H34A . . 109.0 ?
C33 C34 H34A . . 60.5 ?
C35 C34 H34A . . 166.4 ?
C32 C34 H34B . . 109.7 ?
C33 C34 H34B . . 127.0 ?
C35 C34 H34B . . 76.9 ?
H34A C34 H34B . . 109.5 ?
C32 C34 H34C . . 109.7 ?
C33 C34 H34C . . 123.1 ?
C35 C34 H34C . . 78.4 ?
H34A C34 H34C . . 109.5 ?
H34B C34 H34C . . 109.5 ?
C32 C34 H34 . . 175.5 ?
C33 C34 H34 . . 127.0 ?
C35 C34 H34 . . 126.9 ?
H34A C34 H34 . . 66.6 ?
H34B C34 H34 . . 71.8 ?
H34C C34 H34 . . 73.3 ?
C31 C35 C32 . . 66.4(5) ?
C31 C35 C34 . . 119.3(6) ?
C32 C35 C34 . . 52.9(5) ?
C31 C35 H35 . . 120.4 ?
C32 C35 H35 . . 173.1 ?
C34 C35 H35 . . 120.3 ?

loop_
_geom_bond_atom_site_label_1
_geom_bond_atom_site_label_2
_geom_bond_site_symmetry_2
_geom_bond_distance
_geom_bond_publ_flag
Zn1 N2 . 2.024(2) y
Zn1 N1 . 2.054(2) y
N1 C1 . 1.374(3) ?
N1 C4 . 1.376(3) ?
N1 N2 . 2.882(3) ?
N2 C9 . 1.372(3) ?
N2 C6 . 1.379(3) ?
C1 C10 3_666 1.400(4) ?
C1 C2 . 1.448(3) ?
C2 C3 . 1.354(4) ?
C2 H2A . 0.9300 ?
C3 C4 . 1.442(3) ?
C3 H3A . 0.9300 ?
C4 C5 . 1.406(4) ?
C5 C6 . 1.403(4) ?
C5 C11 . 1.502(3) ?
C6 C7 . 1.444(3) ?
C7 C8 . 1.357(4) ?
C7 H7A . 0.9300 ?
C8 C9 . 1.429(3) ?
C8 H8A . 0.9300 ?
C9 C10 . 1.411(3) ?
C10 C1 3_666 1.400(4) ?
C10 C17 . 1.496(3) ?
C11 C12 . 1.386(4) ?
C11 C16 . 1.390(4) ?
C12 C13 . 1.383(4) ?
C12 H12A . 0.9300 ?
C13 C14 . 1.386(4) ?
C13 H13A . 0.9300 ?
C14 C15 . 1.404(4) ?
C14 C23 . 1.531(4) ?
C15 C16 . 1.380(4) ?
C15 H15A . 0.9300 ?
C16 H16A . 0.9300 ?
C17 C18 . 1.386(4) ?
C17 C22 . 1.387(4) ?
C18 C19 . 1.394(4) ?
C18 H18A . 0.9300 ?
C19 C20 . 1.392(4) ?
C19 H19A . 0.9300 ?
C20 C21 . 1.397(4) ?
C20 C27 . 1.539(3) ?
C21 C22 . 1.387(4) ?
C21 H21A . 0.9300 ?
C22 H22A . 0.9300 ?
C23 C24 . 1.525(4) ?
C23 C25 . 1.539(4) ?
C23 C26 . 1.546(4) ?
C24 H24A . 0.9600 ?
C24 H24B . 0.9600 ?
C24 H24C . 0.9600 ?
C25 H25A . 0.9600 ?
C25 H25B . 0.9600 ?
C25 H25C . 0.9600 ?
C26 H26A . 0.9600 ?
C26 H26B . 0.9600 ?
C26 H26C . 0.9600 ?
C27 C28 . 1.527(4) ?
C27 C30 . 1.535(4) ?
C27 C29 . 1.540(4) ?
C28 H28A . 0.9600 ?
C28 H28B . 0.9600 ?
C28 H28C . 0.9600 ?
C29 H29A . 0.9600 ?
C29 H29B . 0.9600 ?
C29 H29C . 0.9600 ?
C30 H30A . 0.9600 ?
C30 H30B . 0.9600 ?
C30 H30C . 0.9600 ?
C31 C35 . 1.224(10) ?
C31 C33 3_766 1.300(9) ?
C31 C32 3_766 1.383(9) ?
C31 C32 . 1.461(8) ?
C31 H31 . 0.9601 ?
C32 C33 . 1.146(9) ?
C32 C34 . 1.352(9) ?
C32 C31 3_766 1.383(9) ?
C32 C35 . 1.427(11) ?
C33 C31 3_766 1.300(9) ?
C33 C34 . 1.428(9) ?
C33 H33 . 0.9600 ?
C34 C35 . 1.588(11) ?
C34 H34A . 0.9600 ?
C34 H34B . 0.9600 ?
C34 H34C . 0.9600 ?
C34 H34 . 0.9600 ?
C35 H35 . 0.9599 ?

loop_
_geom_torsion_atom_site_label_1
_geom_torsion_atom_site_label_2
_geom_torsion_atom_site_label_3
_geom_torsion_atom_site_label_4
_geom_torsion_site_symmetry_1
_geom_torsion_site_symmetry_4
_geom_torsion
N2 Zn1 N1 C1 . . 178.9(2)
N2 Zn1 N1 C1 3_666 . -1.1(2)
N2 Zn1 N1 C4 . . 0.1(2)
N2 Zn1 N1 C4 3_666 . -179.9(2)
N2 Zn1 N1 N2 3_666 . 180.0
N1 Zn1 N2 C9 3_666 . -0.8(2)
N1 Zn1 N2 C9 . . 179.2(2)
N1 Zn1 N2 C6 3_666 . -179.6(2)
N1 Zn1 N2 C6 . . 0.4(2)
N1 Zn1 N2 N1 3_666 . 180.0
N1 Zn1 N2 N1 3_666 3_456 -15.84(6)
N1 Zn1 N2 N1 . 3_456 164.16(6)
C4 N1 N2 C6 . . 0.37(18)
Zn1 N1 N2 C6 . . -179.72(16)
C4 N1 N2 Zn1 . . -179.92(16)
C4 N1 N2 N1 . 3_456 155.51(13)
Zn1 N1 N2 N1 . 3_456 -24.58(8)
C4 N1 C1 C10 . 3_666 179.6(2)
Zn1 N1 C1 C10 . 3_666 0.6(4)
C4 N1 C1 C2 . . -0.2(3)
Zn1 N1 C1 C2 . . -179.16(16)
N1 C1 C2 C3 . . 0.3(3)
C10 C1 C2 C3 3_666 . -179.5(2)
C1 C2 C3 C4 . . -0.3(3)
C1 N1 C4 C5 . . -179.3(2)
Zn1 N1 C4 C5 . . -0.3(4)
N2 N1 C4 C5 . . -0.2(2)
C1 N1 C4 C3 . . 0.0(3)
Zn1 N1 C4 C3 . . 178.98(15)
N2 N1 C4 C3 . . 179.06(19)
C2 C3 C4 N1 . . 0.2(3)
C2 C3 C4 C5 . . 179.4(2)
N1 C4 C5 C6 . . 0.0(4)
C3 C4 C5 C6 . . -179.2(2)
N1 C4 C5 C11 . . -179.5(2)
C3 C4 C5 C11 . . 1.3(4)
C9 N2 C6 C5 . . -179.8(2)
Zn1 N2 C6 C5 . . -0.7(4)
N1 N2 C6 C5 . . -0.5(2)
N1 N2 C6 C5 3_456 . -157.91(17)
C9 N2 C6 C7 . . 0.5(3)
Zn1 N2 C6 C7 . . 179.57(16)
N1 N2 C6 C7 . . 179.82(19)
N1 N2 C6 C7 3_456 . 22.4(3)
C4 C5 C6 N2 . . 0.6(4)
C11 C5 C6 N2 . . -179.9(2)
C4 C5 C6 C7 . . -179.8(2)
C11 C5 C6 C7 . . -0.3(4)
N2 C6 C7 C8 . . -0.1(3)
C5 C6 C7 C8 . . -179.8(2)
C6 C7 C8 C9 . . -0.3(3)
C6 N2 C9 C10 . . 179.0(2)
Zn1 N2 C9 C10 . . 0.0(3)
N1 N2 C9 C10 3_456 . 27.91(17)
C6 N2 C9 C8 . . -0.7(3)
Zn1 N2 C9 C8 . . -179.78(16)
N1 N2 C9 C8 3_456 . -151.8(3)
C7 C8 C9 N2 . . 0.7(3)
C7 C8 C9 C10 . . -179.1(2)
N2 C9 C10 C1 . 3_666 1.0(4)
C8 C9 C10 C1 . 3_666 -179.3(2)
N2 C9 C10 C17 . . -180.0(2)
C8 C9 C10 C17 . . -0.3(4)
C6 C5 C11 C12 . . -98.2(3)
C4 C5 C11 C12 . . 81.3(3)
C6 C5 C11 C16 . . 74.7(3)
C4 C5 C11 C16 . . -105.8(3)
C16 C11 C12 C13 . . -4.5(4)
C5 C11 C12 C13 . . 168.6(2)
C11 C12 C13 C14 . . 0.2(4)
C12 C13 C14 C15 . . 4.6(4)
C12 C13 C14 C23 . . -172.5(2)
C13 C14 C15 C16 . . -5.1(4)
C23 C14 C15 C16 . . 172.1(2)
C14 C15 C16 C11 . . 0.9(4)
C12 C11 C16 C15 . . 3.9(4)
C5 C11 C16 C15 . . -169.3(2)
C1 C10 C17 C18 3_666 . -103.8(3)
C9 C10 C17 C18 . . 77.2(3)
C1 C10 C17 C22 3_666 . 81.0(3)
C9 C10 C17 C22 . . -98.0(3)
C22 C17 C18 C19 . . 0.8(4)
C10 C17 C18 C19 . . -174.5(2)
C17 C18 C19 C20 . . -0.8(4)
C18 C19 C20 C21 . . 0.5(4)
C18 C19 C20 C27 . . 178.6(2)
C19 C20 C21 C22 . . -0.4(4)
C27 C20 C21 C22 . . -178.6(2)
C18 C17 C22 C21 . . -0.7(4)
C10 C17 C22 C21 . . 174.7(2)
C20 C21 C22 C17 . . 0.5(4)
C13 C14 C23 C24 . . -0.5(3)
C15 C14 C23 C24 . . -177.5(2)
C13 C14 C23 C25 . . -122.2(3)
C15 C14 C23 C25 . . 60.8(3)
C13 C14 C23 C26 . . 119.2(3)
C15 C14 C23 C26 . . -57.8(3)
C19 C20 C27 C28 . . 3.7(4)
C21 C20 C27 C28 . . -178.3(2)
C19 C20 C27 C30 . . 124.5(3)
C21 C20 C27 C30 . . -57.5(3)
C19 C20 C27 C29 . . -116.6(3)
C21 C20 C27 C29 . . 61.4(3)
C35 C31 C32 C34 . . 1.4(6)
C33 C31 C32 C34 3_766 . -178.6(5)
C32 C31 C32 C34 3_766 . -176.6(8)
C35 C31 C32 C31 . 3_766 178.1(6)
C33 C31 C32 C31 3_766 3_766 -2.0(6)
C32 C31 C32 C31 3_766 3_766 0.0
C33 C31 C32 C35 3_766 . 180.0(6)
C32 C31 C32 C35 3_766 . -178.1(6)
C35 C31 C32 C32 . 3_766 178.1(6)
C33 C31 C32 C32 3_766 3_766 -2.0(6)
C34 C32 C33 C31 . 3_766 178.7(4)
C35 C32 C33 C31 . 3_766 176.6(9)
C32 C32 C33 C31 3_766 3_766 2.1(6)
C31 C32 C33 C34 3_766 . -178.7(4)
C35 C32 C33 C34 . . -2.0(8)
C32 C32 C33 C34 3_766 . -176.6(8)
C31 C32 C34 C33 3_766 . 1.5(5)
C35 C32 C34 C33 . . 178.6(6)
C31 C32 C34 C33 . . 177.4(7)
C33 C32 C34 C35 . . -178.6(6)
C31 C32 C34 C35 3_766 . -177.0(8)
C31 C32 C34 C35 . . -1.2(5)
C31 C33 C34 C32 3_766 . -1.6(6)
C32 C33 C34 C35 . . 1.3(5)
C31 C33 C34 C35 3_766 . -0.4(8)
C32 C31 C35 C32 3_766 . 2.5(8)
C32 C31 C35 C34 3_766 . 1.3(10)
C32 C31 C35 C34 . . -1.2(5)
C33 C32 C35 C31 . . -176.6(9)
C34 C32 C35 C31 . . -178.7(5)
C31 C32 C35 C31 3_766 . -5.3(17)
C32 C32 C35 C31 3_766 . -1.6(5)
C33 C32 C35 C34 . . 2.0(8)
C31 C32 C35 C34 3_766 . 173.3(17)
C31 C32 C35 C34 . . 178.7(5)
C32 C32 C35 C34 3_766 . 177.1(7)
C32 C34 C35 C31 . . 1.4(5)
C33 C34 C35 C31 . . 0.3(7)
C33 C34 C35 C32 . . -1.1(5)
